data_7049765
loop_
_publ_author_name
'Pan, Yu'
'Li, Wenqiang'
'Wei, Ning-Ning'
'So, Yat-Ming'
'Lai, Xiaoling'
'Li, Yang'
'Jiang, Kang'
'He, Gaohong'

_publ_section_title
;
 Highly active rare-earth metal catalysts for heteroselective ring-opening
 polymerization of racemic lactide.
;
_journal_issue 25
_journal_name_full 'Dalton transactions (Cambridge, England : 2003)'
_journal_page_first 9079
_journal_page_last 9088
_journal_paper_doi 10.1039/c9dt00541b
_journal_volume 48
_journal_year 2019
_chemical_absolute_configuration S
_chemical_formula_sum 'C36 H61 N2 O2 Sc Si2'
_chemical_formula_weight 655.00
_space_group_crystal_system monoclinic
_space_group_IT_number 4
_space_group_name_Hall 'P 2yb'
_space_group_name_H-M_alt 'P 1 21 1'
_symmetry_space_group_name_Hall 'P 2yb'
_symmetry_space_group_name_H-M 'P 1 21 1'
_atom_sites_solution_hydrogens geom
_audit_creation_method SHELXL-2016/6
_audit_update_record
;
2019-01-20 deposited with the CCDC.    2019-04-16 downloaded from the CCDC.
;
_cell_angle_alpha 90
_cell_angle_beta 110.8180(10)
_cell_angle_gamma 90
_cell_formula_units_Z 2
_cell_length_a 10.8715(4)
_cell_length_b 17.0073(6)
_cell_length_c 11.2197(4)
_cell_measurement_reflns_used 9862
_cell_measurement_temperature 150(2)
_cell_measurement_theta_max 26.05
_cell_measurement_theta_min 3.08
_cell_volume 1939.03(12)
_computing_cell_refinement 'Bruker SAINT'
_computing_data_collection 'Bruker D8 QUEST'
_computing_data_reduction 'Bruker SAINT'
_computing_molecular_graphics 'Bruker SHELXTL'
_computing_publication_material 'Bruker SHELXTL'
_computing_structure_refinement 'SHELXL-2016/6 (Sheldrick, 2016)'
_computing_structure_solution 'SHELXS-97 (Sheldrick 2008)'
_diffrn_ambient_temperature 150(2)
_diffrn_measured_fraction_theta_full 0.965
_diffrn_measured_fraction_theta_max 0.967
_diffrn_measurement_device_type 'Bruker D8 QUEST'
_diffrn_measurement_method '\f and \w scans'
_diffrn_radiation_type MoK\a
_diffrn_radiation_wavelength 0.71073
_diffrn_reflns_av_R_equivalents 0.0121
_diffrn_reflns_av_unetI/netI 0.0259
_diffrn_reflns_Laue_measured_fraction_full 0.965
_diffrn_reflns_Laue_measured_fraction_max 0.967
_diffrn_reflns_limit_h_max 13
_diffrn_reflns_limit_h_min -13
_diffrn_reflns_limit_k_max 21
_diffrn_reflns_limit_k_min -21
_diffrn_reflns_limit_l_max 10
_diffrn_reflns_limit_l_min -13
_diffrn_reflns_number 13895
_diffrn_reflns_point_group_measured_fraction_full 0.929
_diffrn_reflns_point_group_measured_fraction_max 0.931
_diffrn_reflns_theta_full 25.242
_diffrn_reflns_theta_max 26.056
_diffrn_reflns_theta_min 3.084
_diffrn_source 'fine-focus sealed tube'
_exptl_absorpt_coefficient_mu 0.282
_exptl_absorpt_correction_T_max 0.965
_exptl_absorpt_correction_T_min 0.935
_exptl_absorpt_correction_type multi-scans
_exptl_absorpt_process_details 'SADABS, Sheldrick, 1996'
_exptl_crystal_colour yellow
_exptl_crystal_density_diffrn 1.122
_exptl_crystal_density_method 'not measured'
_exptl_crystal_description block
_exptl_crystal_F_000 712
_exptl_crystal_size_max 0.27
_exptl_crystal_size_mid 0.19
_exptl_crystal_size_min 0.12
_refine_diff_density_max 0.170
_refine_diff_density_min -0.135
_refine_diff_density_rms 0.029
_refine_ls_abs_structure_details
;
 Flack x determined using 3154 quotients [(I+)-(I-)]/[(I+)+(I-)]
 (Parsons, Flack and Wagner, Acta Cryst. B69 (2013) 249-259).
;
_refine_ls_abs_structure_Flack 0.002(4)
_refine_ls_extinction_method none
_refine_ls_goodness_of_fit_ref 1.097
_refine_ls_hydrogen_treatment constr
_refine_ls_matrix_type full
_refine_ls_number_parameters 388
_refine_ls_number_reflns 7125
_refine_ls_number_restraints 1
_refine_ls_restrained_S_all 1.097
_refine_ls_R_factor_all 0.0242
_refine_ls_R_factor_gt 0.0234
_refine_ls_shift/su_max 0.001
_refine_ls_shift/su_mean 0.000
_refine_ls_structure_factor_coef Fsqd
_refine_ls_weighting_details 'w=1/[\s^2^(Fo^2^)+(0.0299P)^2^+0.2750P] where P=(Fo^2^+2Fc^2^)/3'
_refine_ls_weighting_scheme calc
_refine_ls_wR_factor_gt 0.0618
_refine_ls_wR_factor_ref 0.0622
_reflns_Friedel_coverage 0.860
_reflns_Friedel_fraction_full 0.891
_reflns_Friedel_fraction_max 0.893
_reflns_number_gt 6965
_reflns_number_total 7125
_reflns_threshold_expression 'I > 2\s(I)'
_cod_data_source_file c9dt00541b2.cif
_cod_data_source_block Sc-iPrPh-iPr
_cod_depositor_comments 'Adding full bibliography for 7049763--7049766.cif.'
_cod_database_code 7049765
_shelx_shelxl_version_number 2016/6
_shelx_space_group_comment
;
The symmetry employed for this shelxl refinement is uniquely defined
by the following loop, which should always be used as a source of
symmetry information in preference to the above space-group names.
They are only intended as comments.
;

loop_
_space_group_symop_operation_xyz
'x, y, z'
'-x, y+1/2, -z'

loop_
_atom_site_label
_atom_site_type_symbol
_atom_site_fract_x
_atom_site_fract_y
_atom_site_fract_z
_atom_site_U_iso_or_equiv
_atom_site_adp_type
_atom_site_occupancy
_atom_site_site_symmetry_order
_atom_site_calc_flag
_atom_site_refinement_flags_posn
_atom_site_refinement_flags_adp
Sc Sc 0.34840(3) 0.48352(2) 0.66530(3) 0.01854(9) Uani 1 1 d . .
Si2 Si 0.63290(6) 0.37980(3) 0.88209(5) 0.02500(13) Uani 1 1 d . .
Si1 Si 0.10417(6) 0.54986(4) 0.80397(5) 0.02735(13) Uani 1 1 d . .
O2 O 0.27316(14) 0.35862(8) 0.61383(13) 0.0260(3) Uani 1 1 d . .
N2 N 0.27203(16) 0.53505(9) 0.47897(15) 0.0189(3) Uani 1 1 d . .
N1 N 0.41903(17) 0.60724(10) 0.71952(16) 0.0239(4) Uani 1 1 d . .
O1 O 0.40436(18) 0.73902(9) 0.71601(16) 0.0370(4) Uani 1 1 d . .
C5 C 0.2902(2) 0.67674(12) 0.5205(2) 0.0250(4) Uani 1 1 d . .
C16 C 0.24700(18) 0.47746(11) 0.37877(16) 0.0195(3) Uani 1 1 d . .
C4 C 0.24931(19) 0.61125(11) 0.43636(19) 0.0209(4) Uani 1 1 d . .
C24 C 0.2512(2) 0.49299(12) 0.81116(18) 0.0258(4) Uani 1 1 d . .
H25A H 0.2314 0.4381 0.8277 0.031 Uiso 1 1 calc R U
H25B H 0.3215 0.5109 0.8900 0.031 Uiso 1 1 calc R U
C3 C 0.1821(2) 0.62937(12) 0.3053(2) 0.0263(4) Uani 1 1 d . .
H3 H 0.1585 0.5877 0.2450 0.032 Uiso 1 1 calc R U
C28 C 0.55198(19) 0.43255(12) 0.73056(18) 0.0230(4) Uani 1 1 d . .
H29A H 0.5535 0.3961 0.6623 0.028 Uiso 1 1 calc R U
H29B H 0.6113 0.4766 0.7301 0.028 Uiso 1 1 calc R U
C17 C 0.1080(2) 0.38013(13) 0.2391(2) 0.0312(5) Uani 1 1 d . .
H17 H 0.0289 0.3504 0.2104 0.037 Uiso 1 1 calc R U
C14 C 0.3441(2) 0.46368(11) 0.32464(18) 0.0231(4) Uani 1 1 d . .
C9 C 0.5069(2) 0.63381(13) 0.8496(2) 0.0310(5) Uani 1 1 d . .
H9 H 0.4802 0.6065 0.9155 0.037 Uiso 1 1 calc R U
C6 C 0.2545(3) 0.75377(13) 0.4734(2) 0.0358(5) Uani 1 1 d . .
H6 H 0.2791 0.7967 0.5312 0.043 Uiso 1 1 calc R U
C13 C 0.2018(3) 0.36756(13) 0.1838(2) 0.0344(5) Uani 1 1 d . .
H16 H 0.1856 0.3305 0.1166 0.041 Uiso 1 1 calc R U
C15 C 0.3186(2) 0.40869(13) 0.2261(2) 0.0304(5) Uani 1 1 d . .
H15 H 0.3825 0.3996 0.1879 0.036 Uiso 1 1 calc R U
C18 C 0.1269(2) 0.43529(11) 0.33573(18) 0.0233(4) Uani 1 1 d . .
C7 C 0.3711(2) 0.66966(12) 0.6528(2) 0.0254(4) Uani 1 1 d . .
C33 C 0.3271(2) 0.30298(12) 0.5454(2) 0.0291(5) Uani 1 1 d . .
H33A H 0.4155 0.2847 0.6005 0.035 Uiso 1 1 calc R U
H33B H 0.3337 0.3275 0.4679 0.035 Uiso 1 1 calc R U
C2 C 0.1502(2) 0.70521(13) 0.2630(2) 0.0344(5) Uani 1 1 d . .
H2 H 0.1032 0.7145 0.1750 0.041 Uiso 1 1 calc R U
C19 C 0.4735(2) 0.50856(13) 0.3667(2) 0.0298(5) Uani 1 1 d . .
H19 H 0.4786 0.5411 0.4425 0.036 Uiso 1 1 calc R U
C31 C 0.5809(3) 0.41501(15) 1.0164(2) 0.0368(5) Uani 1 1 d . .
H31A H 0.6274 0.3847 1.0936 0.055 Uiso 1 1 calc R U
H31B H 0.6026 0.4709 1.0324 0.055 Uiso 1 1 calc R U
H31C H 0.4858 0.4078 0.9930 0.055 Uiso 1 1 calc R U
C36 C 0.1997(3) 0.31463(13) 0.6774(2) 0.0358(5) Uani 1 1 d . .
H36A H 0.1124 0.3390 0.6606 0.043 Uiso 1 1 calc R U
H36B H 0.2479 0.3139 0.7707 0.043 Uiso 1 1 calc R U
C22 C 0.0194(2) 0.45077(13) 0.3901(2) 0.0300(5) Uani 1 1 d . .
H22 H 0.0632 0.4667 0.4812 0.036 Uiso 1 1 calc R U
C1 C 0.1855(3) 0.76843(13) 0.3469(2) 0.0407(6) Uani 1 1 d . .
H1 H 0.1624 0.8206 0.3173 0.049 Uiso 1 1 calc R U
C8 C 0.4732(3) 0.72081(15) 0.8482(2) 0.0418(6) Uani 1 1 d . .
H8A H 0.4166 0.7306 0.8990 0.050 Uiso 1 1 calc R U
H8B H 0.5541 0.7529 0.8833 0.050 Uiso 1 1 calc R U
C35 C 0.1841(3) 0.23152(14) 0.6241(3) 0.0457(6) Uani 1 1 d . .
H35A H 0.0910 0.2145 0.5962 0.055 Uiso 1 1 calc R U
H35B H 0.2387 0.1941 0.6890 0.055 Uiso 1 1 calc R U
C34 C 0.2304(3) 0.23602(14) 0.5112(2) 0.0398(6) Uani 1 1 d . .
H34A H 0.2734 0.1864 0.5013 0.048 Uiso 1 1 calc R U
H34B H 0.1561 0.2471 0.4311 0.048 Uiso 1 1 calc R U
C30 C 0.5931(3) 0.27200(13) 0.8602(2) 0.0361(5) Uani 1 1 d . .
H30A H 0.6364 0.2444 0.9410 0.054 Uiso 1 1 calc R U
H30B H 0.4977 0.2647 0.8331 0.054 Uiso 1 1 calc R U
H30C H 0.6245 0.2507 0.7950 0.054 Uiso 1 1 calc R U
C32 C 0.8172(2) 0.3881(2) 0.9449(2) 0.0480(6) Uani 1 1 d . .
H32A H 0.8534 0.3589 1.0251 0.072 Uiso 1 1 calc R U
H32B H 0.8518 0.3662 0.8823 0.072 Uiso 1 1 calc R U
H32C H 0.8425 0.4435 0.9599 0.072 Uiso 1 1 calc R U
C29 C 0.0935(3) 0.56394(17) 0.9657(2) 0.0433(6) Uani 1 1 d . .
H28A H 0.0144 0.5943 0.9578 0.065 Uiso 1 1 calc R U
H28B H 0.0891 0.5125 1.0034 0.065 Uiso 1 1 calc R U
H28C H 0.1716 0.5924 1.0206 0.065 Uiso 1 1 calc R U
C25 C -0.0671(2) 0.37978(16) 0.3873(3) 0.0426(6) Uani 1 1 d . .
H24A H -0.1336 0.3943 0.4237 0.064 Uiso 1 1 calc R U
H24B H -0.1108 0.3624 0.2990 0.064 Uiso 1 1 calc R U
H24C H -0.0126 0.3370 0.4375 0.064 Uiso 1 1 calc R U
C21 C 0.5920(2) 0.45319(16) 0.4064(2) 0.0404(6) Uani 1 1 d . .
H21A H 0.6733 0.4841 0.4328 0.061 Uiso 1 1 calc R U
H21B H 0.5906 0.4204 0.4777 0.061 Uiso 1 1 calc R U
H21C H 0.5880 0.4196 0.3342 0.061 Uiso 1 1 calc R U
C11 C 0.6990(3) 0.65295(16) 0.7748(3) 0.0441(6) Uani 1 1 d . .
H11A H 0.7925 0.6410 0.7956 0.066 Uiso 1 1 calc R U
H11B H 0.6481 0.6306 0.6913 0.066 Uiso 1 1 calc R U
H11C H 0.6866 0.7101 0.7725 0.066 Uiso 1 1 calc R U
C20 C 0.4794(3) 0.56448(15) 0.2614(3) 0.0469(6) Uani 1 1 d . .
H20A H 0.5635 0.5926 0.2907 0.070 Uiso 1 1 calc R U
H20B H 0.4714 0.5341 0.1848 0.070 Uiso 1 1 calc R U
H20C H 0.4069 0.6024 0.2415 0.070 Uiso 1 1 calc R U
C10 C 0.6523(2) 0.61751(14) 0.8758(2) 0.0346(5) Uani 1 1 d . .
H10 H 0.6634 0.5592 0.8739 0.042 Uiso 1 1 calc R U
C27 C -0.0497(3) 0.4994(2) 0.7012(3) 0.0622(9) Uani 1 1 d . .
H27A H -0.1263 0.5306 0.6989 0.093 Uiso 1 1 calc R U
H27B H -0.0488 0.4938 0.6146 0.093 Uiso 1 1 calc R U
H27C H -0.0547 0.4472 0.7364 0.093 Uiso 1 1 calc R U
C26 C 0.1018(3) 0.65082(18) 0.7375(3) 0.0572(8) Uani 1 1 d . .
H26A H 0.0220 0.6784 0.7358 0.086 Uiso 1 1 calc R U
H26B H 0.1795 0.6800 0.7912 0.086 Uiso 1 1 calc R U
H26C H 0.1027 0.6471 0.6507 0.086 Uiso 1 1 calc R U
C23 C -0.0697(3) 0.51825(16) 0.3210(3) 0.0504(7) Uani 1 1 d . .
H23A H -0.1378 0.5267 0.3582 0.076 Uiso 1 1 calc R U
H23B H -0.0173 0.5662 0.3300 0.076 Uiso 1 1 calc R U
H23C H -0.1115 0.5052 0.2304 0.076 Uiso 1 1 calc R U
C12 C 0.7355(3) 0.64610(17) 1.0112(3) 0.0493(7) Uani 1 1 d . .
H12A H 0.7025 0.6221 1.0733 0.074 Uiso 1 1 calc R U
H12B H 0.8276 0.6309 1.0309 0.074 Uiso 1 1 calc R U
H12C H 0.7293 0.7035 1.0153 0.074 Uiso 1 1 calc R U

loop_
_atom_site_aniso_label
_atom_site_aniso_U_11
_atom_site_aniso_U_22
_atom_site_aniso_U_33
_atom_site_aniso_U_23
_atom_site_aniso_U_13
_atom_site_aniso_U_12
Sc 0.02136(17) 0.01789(16) 0.01758(16) -0.00060(13) 0.00839(13) -0.00128(14)
Si2 0.0259(3) 0.0295(3) 0.0191(3) -0.0016(2) 0.0074(2) 0.0027(2)
Si1 0.0247(3) 0.0360(3) 0.0242(3) -0.0008(2) 0.0122(2) -0.0005(2)
O2 0.0307(8) 0.0195(7) 0.0285(8) -0.0011(5) 0.0112(6) -0.0029(5)
N2 0.0217(8) 0.0168(8) 0.0190(8) -0.0013(6) 0.0084(6) 0.0001(6)
N1 0.0283(9) 0.0232(8) 0.0231(9) -0.0056(6) 0.0127(7) -0.0062(7)
O1 0.0517(10) 0.0206(8) 0.0397(9) -0.0133(6) 0.0175(8) -0.0027(7)
C5 0.0324(11) 0.0186(9) 0.0312(11) -0.0012(8) 0.0199(9) 0.0011(8)
C16 0.0240(9) 0.0164(8) 0.0167(8) 0.0013(7) 0.0055(7) 0.0026(8)
C4 0.0236(9) 0.0195(9) 0.0254(10) 0.0010(7) 0.0156(8) 0.0018(7)
C24 0.0285(10) 0.0262(11) 0.0261(9) -0.0005(8) 0.0138(8) -0.0007(8)
C3 0.0336(11) 0.0229(10) 0.0268(10) 0.0028(8) 0.0162(9) 0.0037(8)
C28 0.0252(10) 0.0241(10) 0.0211(9) -0.0032(7) 0.0099(8) -0.0011(8)
C17 0.0328(11) 0.0255(10) 0.0261(10) -0.0031(8) -0.0009(8) -0.0023(9)
C14 0.0284(10) 0.0206(10) 0.0207(9) 0.0015(7) 0.0093(8) 0.0054(7)
C9 0.0387(12) 0.0327(11) 0.0232(10) -0.0102(8) 0.0129(9) -0.0120(9)
C6 0.0531(15) 0.0181(10) 0.0442(13) -0.0009(9) 0.0272(12) 0.0018(9)
C13 0.0509(14) 0.0257(11) 0.0212(10) -0.0074(8) 0.0062(9) 0.0054(9)
C15 0.0413(13) 0.0270(10) 0.0257(10) -0.0009(8) 0.0153(9) 0.0093(9)
C18 0.0242(10) 0.0224(10) 0.0191(9) 0.0036(7) 0.0025(7) 0.0020(7)
C7 0.0315(11) 0.0189(9) 0.0333(11) -0.0091(8) 0.0208(9) -0.0045(8)
C33 0.0366(12) 0.0209(10) 0.0280(11) -0.0036(8) 0.0091(9) 0.0017(9)
C2 0.0458(13) 0.0299(11) 0.0323(12) 0.0108(9) 0.0197(10) 0.0109(10)
C19 0.0296(11) 0.0310(11) 0.0346(11) -0.0043(8) 0.0186(9) 0.0017(8)
C31 0.0512(14) 0.0379(12) 0.0259(11) 0.0025(9) 0.0192(10) 0.0070(10)
C36 0.0432(13) 0.0269(11) 0.0422(13) 0.0016(9) 0.0212(11) -0.0071(9)
C22 0.0229(10) 0.0334(11) 0.0324(11) -0.0013(9) 0.0082(9) -0.0042(8)
C1 0.0624(16) 0.0211(11) 0.0458(14) 0.0086(9) 0.0279(13) 0.0107(10)
C8 0.0470(14) 0.0413(13) 0.0351(13) -0.0200(10) 0.0121(11) -0.0018(11)
C35 0.0588(17) 0.0253(12) 0.0539(16) -0.0009(10) 0.0212(13) -0.0117(11)
C34 0.0481(15) 0.0248(11) 0.0407(13) -0.0063(9) 0.0087(11) -0.0045(10)
C30 0.0498(14) 0.0277(11) 0.0304(12) 0.0053(9) 0.0139(11) 0.0077(10)
C32 0.0301(12) 0.0777(19) 0.0294(12) -0.0075(12) 0.0021(10) 0.0016(13)
C29 0.0426(14) 0.0589(17) 0.0324(12) -0.0031(11) 0.0181(11) 0.0120(12)
C25 0.0290(11) 0.0398(13) 0.0569(15) 0.0103(11) 0.0124(11) -0.0045(10)
C21 0.0319(12) 0.0546(15) 0.0394(13) 0.0050(11) 0.0185(10) 0.0090(10)
C11 0.0375(13) 0.0507(15) 0.0465(14) -0.0129(11) 0.0179(12) -0.0136(11)
C20 0.0447(14) 0.0349(14) 0.0704(18) 0.0116(12) 0.0321(14) 0.0001(11)
C10 0.0383(13) 0.0307(11) 0.0312(12) -0.0091(9) 0.0079(10) -0.0069(9)
C27 0.0324(13) 0.096(3) 0.0632(18) -0.0378(18) 0.0236(13) -0.0177(15)
C26 0.0443(15) 0.0565(18) 0.081(2) 0.0333(15) 0.0346(15) 0.0222(13)
C23 0.0399(14) 0.0357(13) 0.086(2) 0.0174(13) 0.0349(14) 0.0103(11)
C12 0.0500(16) 0.0487(16) 0.0382(14) -0.0141(11) 0.0023(12) -0.0083(12)

loop_
_atom_type_symbol
_atom_type_description
_atom_type_scat_dispersion_real
_atom_type_scat_dispersion_imag
_atom_type_scat_source
C C 0.0033 0.0016 'International Tables Vol C Tables 4.2.6.8 and 6.1.1.4'
H H 0.0000 0.0000 'International Tables Vol C Tables 4.2.6.8 and 6.1.1.4'
N N 0.0061 0.0033 'International Tables Vol C Tables 4.2.6.8 and 6.1.1.4'
O O 0.0106 0.0060 'International Tables Vol C Tables 4.2.6.8 and 6.1.1.4'
Sc Sc 0.2519 0.3716 'International Tables Vol C Tables 4.2.6.8 and 6.1.1.4'
Si Si 0.0817 0.0704 'International Tables Vol C Tables 4.2.6.8 and 6.1.1.4'

loop_
_geom_angle_atom_site_label_1
_geom_angle_atom_site_label_2
_geom_angle_atom_site_label_3
_geom_angle
N2 Sc C28 118.13(7)
N2 Sc C24 124.16(7)
C28 Sc C24 117.04(7)
N2 Sc N1 81.83(6)
C28 Sc N1 94.06(7)
C24 Sc N1 86.54(7)
N2 Sc O2 98.89(6)
C28 Sc O2 86.91(6)
C24 Sc O2 91.84(7)
N1 Sc O2 178.35(6)
C28 Si2 C32 113.87(11)
C28 Si2 C30 109.96(10)
C32 Si2 C30 106.71(13)
C28 Si2 C31 113.70(10)
C32 Si2 C31 105.02(12)
C30 Si2 C31 107.09(11)
C24 Si1 C26 112.83(11)
C24 Si1 C27 110.95(12)
C26 Si1 C27 107.08(17)
C24 Si1 C29 112.03(11)
C26 Si1 C29 105.79(15)
C27 Si1 C29 107.82(13)
C36 O2 C33 108.47(16)
C36 O2 Sc 124.52(12)
C33 O2 Sc 124.11(12)
C4 N2 C16 114.14(15)
C4 N2 Sc 133.23(13)
C16 N2 Sc 112.52(11)
C7 N1 C9 107.50(17)
C7 N1 Sc 125.57(14)
C9 N1 Sc 125.64(13)
C7 O1 C8 107.21(18)
C6 C5 C4 119.8(2)
C6 C5 C7 116.7(2)
C4 C5 C7 123.45(18)
C14 C16 C18 120.60(17)
C14 C16 N2 119.03(16)
C18 C16 N2 120.37(17)
N2 C4 C3 121.78(17)
N2 C4 C5 122.14(18)
C3 C4 C5 116.08(18)
Si1 C24 Sc 129.05(10)
Si1 C24 H25A 105.0
Sc C24 H25A 105.0
Si1 C24 H25B 105.0
Sc C24 H25B 105.0
H25A C24 H25B 105.9
C2 C3 C4 122.2(2)
C2 C3 H3 118.9
C4 C3 H3 118.9
Si2 C28 Sc 125.48(10)
Si2 C28 H29A 106.0
Sc C28 H29A 106.0
Si2 C28 H29B 106.0
Sc C28 H29B 106.0
H29A C28 H29B 106.3
C13 C17 C18 121.6(2)
C13 C17 H17 119.2
C18 C17 H17 119.2
C15 C14 C16 118.83(19)
C15 C14 C19 118.85(19)
C16 C14 C19 122.28(17)
N1 C9 C8 102.39(18)
N1 C9 C10 113.00(17)
C8 C9 C10 114.0(2)
N1 C9 H9 109.1
C8 C9 H9 109.1
C10 C9 H9 109.1
C1 C6 C5 122.1(2)
C1 C6 H6 119.0
C5 C6 H6 119.0
C15 C13 C17 120.13(19)
C15 C13 H16 119.9
C17 C13 H16 119.9
C13 C15 C14 120.8(2)
C13 C15 H15 119.6
C14 C15 H15 119.6
C17 C18 C16 118.03(19)
C17 C18 C22 120.45(19)
C16 C18 C22 121.51(17)
N1 C7 O1 115.62(19)
N1 C7 C5 129.62(18)
O1 C7 C5 114.74(18)
O2 C33 C34 104.43(19)
O2 C33 H33A 110.9
C34 C33 H33A 110.9
O2 C33 H33B 110.9
C34 C33 H33B 110.9
H33A C33 H33B 108.9
C3 C2 C1 121.1(2)
C3 C2 H2 119.4
C1 C2 H2 119.4
C14 C19 C21 111.84(19)
C14 C19 C20 111.02(19)
C21 C19 C20 110.20(19)
C14 C19 H19 107.9
C21 C19 H19 107.9
C20 C19 H19 107.9
Si2 C31 H31A 109.5
Si2 C31 H31B 109.5
H31A C31 H31B 109.5
Si2 C31 H31C 109.5
H31A C31 H31C 109.5
H31B C31 H31C 109.5
O2 C36 C35 106.83(19)
O2 C36 H36A 110.4
C35 C36 H36A 110.4
O2 C36 H36B 110.4
C35 C36 H36B 110.4
H36A C36 H36B 108.6
C18 C22 C25 114.28(19)
C18 C22 C23 111.50(19)
C25 C22 C23 108.08(19)
C18 C22 H22 107.6
C25 C22 H22 107.6
C23 C22 H22 107.6
C6 C1 C2 118.5(2)
C6 C1 H1 120.7
C2 C1 H1 120.7
O1 C8 C9 104.77(17)
O1 C8 H8A 110.8
C9 C8 H8A 110.8
O1 C8 H8B 110.8
C9 C8 H8B 110.8
H8A C8 H8B 108.9
C36 C35 C34 104.87(19)
C36 C35 H35A 110.8
C34 C35 H35A 110.8
C36 C35 H35B 110.8
C34 C35 H35B 110.8
H35A C35 H35B 108.8
C33 C34 C35 103.50(19)
C33 C34 H34A 111.1
C35 C34 H34A 111.1
C33 C34 H34B 111.1
C35 C34 H34B 111.1
H34A C34 H34B 109.0
Si2 C30 H30A 109.5
Si2 C30 H30B 109.5
H30A C30 H30B 109.5
Si2 C30 H30C 109.5
H30A C30 H30C 109.5
H30B C30 H30C 109.5
Si2 C32 H32A 109.5
Si2 C32 H32B 109.5
H32A C32 H32B 109.5
Si2 C32 H32C 109.5
H32A C32 H32C 109.5
H32B C32 H32C 109.5
Si1 C29 H28A 109.5
Si1 C29 H28B 109.5
H28A C29 H28B 109.5
Si1 C29 H28C 109.5
H28A C29 H28C 109.5
H28B C29 H28C 109.5
C22 C25 H24A 109.5
C22 C25 H24B 109.5
H24A C25 H24B 109.5
C22 C25 H24C 109.5
H24A C25 H24C 109.5
H24B C25 H24C 109.5
C19 C21 H21A 109.5
C19 C21 H21B 109.5
H21A C21 H21B 109.5
C19 C21 H21C 109.5
H21A C21 H21C 109.5
H21B C21 H21C 109.5
C10 C11 H11A 109.5
C10 C11 H11B 109.5
H11A C11 H11B 109.5
C10 C11 H11C 109.5
H11A C11 H11C 109.5
H11B C11 H11C 109.5
C19 C20 H20A 109.5
C19 C20 H20B 109.5
H20A C20 H20B 109.5
C19 C20 H20C 109.5
H20A C20 H20C 109.5
H20B C20 H20C 109.5
C11 C10 C9 112.4(2)
C11 C10 C12 112.0(2)
C9 C10 C12 109.7(2)
C11 C10 H10 107.5
C9 C10 H10 107.5
C12 C10 H10 107.5
Si1 C27 H27A 109.5
Si1 C27 H27B 109.5
H27A C27 H27B 109.5
Si1 C27 H27C 109.5
H27A C27 H27C 109.5
H27B C27 H27C 109.5
Si1 C26 H26A 109.5
Si1 C26 H26B 109.5
H26A C26 H26B 109.5
Si1 C26 H26C 109.5
H26A C26 H26C 109.5
H26B C26 H26C 109.5
C22 C23 H23A 109.5
C22 C23 H23B 109.5
H23A C23 H23B 109.5
C22 C23 H23C 109.5
H23A C23 H23C 109.5
H23B C23 H23C 109.5
C10 C12 H12A 109.5
C10 C12 H12B 109.5
H12A C12 H12B 109.5
C10 C12 H12C 109.5
H12A C12 H12C 109.5
H12B C12 H12C 109.5

loop_
_geom_bond_atom_site_label_1
_geom_bond_atom_site_label_2
_geom_bond_distance
Sc N2 2.1434(16)
Sc C28 2.244(2)
Sc C24 2.2473(19)
Sc N1 2.2484(17)
Sc O2 2.2757(14)
Si2 C28 1.846(2)
Si2 C32 1.878(3)
Si2 C30 1.880(2)
Si2 C31 1.885(2)
Si1 C24 1.845(2)
Si1 C26 1.869(3)
Si1 C27 1.869(3)
Si1 C29 1.875(2)
O2 C36 1.453(3)
O2 C33 1.466(2)
N2 C4 1.373(2)
N2 C16 1.442(2)
N1 C7 1.297(3)
N1 C9 1.502(3)
O1 C7 1.357(2)
O1 C8 1.438(3)
C5 C6 1.414(3)
C5 C4 1.425(3)
C5 C7 1.437(3)
C16 C14 1.412(3)
C16 C18 1.416(3)
C4 C3 1.424(3)
C24 H25A 0.9900
C24 H25B 0.9900
C3 C2 1.376(3)
C3 H3 0.9500
C28 H29A 0.9900
C28 H29B 0.9900
C17 C13 1.386(3)
C17 C18 1.393(3)
C17 H17 0.9500
C14 C15 1.399(3)
C14 C19 1.521(3)
C9 C8 1.523(3)
C9 C10 1.526(3)
C9 H9 1.0000
C6 C1 1.372(4)
C6 H6 0.9500
C13 C15 1.377(3)
C13 H16 0.9500
C15 H15 0.9500
C18 C22 1.522(3)
C33 C34 1.504(3)
C33 H33A 0.9900
C33 H33B 0.9900
C2 C1 1.390(4)
C2 H2 0.9500
C19 C21 1.529(3)
C19 C20 1.535(3)
C19 H19 1.0000
C31 H31A 0.9800
C31 H31B 0.9800
C31 H31C 0.9800
C36 C35 1.521(3)
C36 H36A 0.9900
C36 H36B 0.9900
C22 C25 1.524(3)
C22 C23 1.524(3)
C22 H22 1.0000
C1 H1 0.9500
C8 H8A 0.9900
C8 H8B 0.9900
C35 C34 1.523(4)
C35 H35A 0.9900
C35 H35B 0.9900
C34 H34A 0.9900
C34 H34B 0.9900
C30 H30A 0.9800
C30 H30B 0.9800
C30 H30C 0.9800
C32 H32A 0.9800
C32 H32B 0.9800
C32 H32C 0.9800
C29 H28A 0.9800
C29 H28B 0.9800
C29 H28C 0.9800
C25 H24A 0.9800
C25 H24B 0.9800
C25 H24C 0.9800
C21 H21A 0.9800
C21 H21B 0.9800
C21 H21C 0.9800
C11 C10 1.521(4)
C11 H11A 0.9800
C11 H11B 0.9800
C11 H11C 0.9800
C20 H20A 0.9800
C20 H20B 0.9800
C20 H20C 0.9800
C10 C12 1.544(3)
C10 H10 1.0000
C27 H27A 0.9800
C27 H27B 0.9800
C27 H27C 0.9800
C26 H26A 0.9800
C26 H26B 0.9800
C26 H26C 0.9800
C23 H23A 0.9800
C23 H23B 0.9800
C23 H23C 0.9800
C12 H12A 0.9800
C12 H12B 0.9800
C12 H12C 0.9800

loop_
_geom_torsion_atom_site_label_1
_geom_torsion_atom_site_label_2
_geom_torsion_atom_site_label_3
_geom_torsion_atom_site_label_4
_geom_torsion
C4 N2 C16 C14 81.2(2)
Sc N2 C16 C14 -95.41(17)
C4 N2 C16 C18 -99.0(2)
Sc N2 C16 C18 84.42(18)
C16 N2 C4 C3 12.0(3)
Sc N2 C4 C3 -172.28(14)
C16 N2 C4 C5 -168.64(17)
Sc N2 C4 C5 7.1(3)
C6 C5 C4 N2 -174.6(2)
C7 C5 C4 N2 7.5(3)
C6 C5 C4 C3 4.8(3)
C7 C5 C4 C3 -173.12(19)
C26 Si1 C24 Sc -42.7(2)
C27 Si1 C24 Sc 77.44(18)
C29 Si1 C24 Sc -162.00(14)
N2 C4 C3 C2 175.0(2)
C5 C4 C3 C2 -4.3(3)
C32 Si2 C28 Sc -151.69(13)
C30 Si2 C28 Sc 88.62(14)
C31 Si2 C28 Sc -31.44(16)
C18 C16 C14 C15 1.2(3)
N2 C16 C14 C15 -178.98(17)
C18 C16 C14 C19 179.05(18)
N2 C16 C14 C19 -1.1(3)
C7 N1 C9 C8 11.9(2)
Sc N1 C9 C8 -155.70(15)
C7 N1 C9 C10 -111.3(2)
Sc N1 C9 C10 81.2(2)
C4 C5 C6 C1 -2.7(4)
C7 C5 C6 C1 175.3(2)
C18 C17 C13 C15 1.6(3)
C17 C13 C15 C14 -0.2(3)
C16 C14 C15 C13 -1.1(3)
C19 C14 C15 C13 -179.1(2)
C13 C17 C18 C16 -1.5(3)
C13 C17 C18 C22 176.9(2)
C14 C16 C18 C17 0.1(3)
N2 C16 C18 C17 -179.74(17)
C14 C16 C18 C22 -178.28(17)
N2 C16 C18 C22 1.9(3)
C9 N1 C7 O1 -3.6(2)
Sc N1 C7 O1 163.99(14)
C9 N1 C7 C5 174.7(2)
Sc N1 C7 C5 -17.7(3)
C8 O1 C7 N1 -7.1(3)
C8 O1 C7 C5 174.36(19)
C6 C5 C7 N1 -179.0(2)
C4 C5 C7 N1 -1.0(3)
C6 C5 C7 O1 -0.6(3)
C4 C5 C7 O1 177.30(19)
C36 O2 C33 C34 29.5(2)
Sc O2 C33 C34 -169.09(13)
C4 C3 C2 C1 1.7(4)
C15 C14 C19 C21 -56.3(2)
C16 C14 C19 C21 125.8(2)
C15 C14 C19 C20 67.2(2)
C16 C14 C19 C20 -110.6(2)
C33 O2 C36 C35 -12.0(2)
Sc O2 C36 C35 -173.27(15)
C17 C18 C22 C25 30.5(3)
C16 C18 C22 C25 -151.2(2)
C17 C18 C22 C23 -92.5(2)
C16 C18 C22 C23 85.9(2)
C5 C6 C1 C2 -0.1(4)
C3 C2 C1 C6 0.6(4)
C7 O1 C8 C9 14.1(2)
N1 C9 C8 O1 -15.4(2)
C10 C9 C8 O1 107.0(2)
O2 C36 C35 C34 -10.1(3)
O2 C33 C34 C35 -34.7(2)
C36 C35 C34 C33 27.4(3)
N1 C9 C10 C11 55.0(3)
C8 C9 C10 C11 -61.4(3)
N1 C9 C10 C12 -179.72(19)
C8 C9 C10 C12 63.9(3)
